data_7022364
loop_
_publ_author_name
'Li, Chunxiang'
'Wang, Shuqin'
'Huang, Yangmei'
'Zheng, Bin'
'Tian, Ziqi'
'Wen, Yonghong'
'Li, Feng'

_publ_section_title
;
 Synthesis, characterization and electrochemiluminescent properties of
 cyclometalated platinum(II) complexes with substituted 2-phenylpyridine
 ligands.
;
_journal_issue 11
_journal_name_full 'Dalton transactions (Cambridge, England : 2003)'
_journal_page_first 4059
_journal_page_last 4067
_journal_paper_doi 10.1039/c2dt32466k
_journal_volume 42
_journal_year 2013
_chemical_formula_moiety 'C22 H19 N O2 Pt'
_chemical_formula_sum 'C22 H19 N O2 Pt'
_chemical_formula_weight 524.47
_chemical_name_systematic
;
?
;
_space_group_IT_number 14
_symmetry_cell_setting monoclinic
_symmetry_space_group_name_Hall '-P 2ybc'
_symmetry_space_group_name_H-M 'P 1 21/c 1'
_atom_sites_solution_hydrogens geom
_atom_sites_solution_primary direct
_atom_sites_solution_secondary difmap
_audit_creation_method SHELXL-97
_cell_angle_alpha 90.00
_cell_angle_beta 111.159(2)
_cell_angle_gamma 90.00
_cell_formula_units_Z 4
_cell_length_a 12.6018(15)
_cell_length_b 11.4459(14)
_cell_length_c 13.9239(17)
_cell_measurement_reflns_used 2345
_cell_measurement_temperature 298(2)
_cell_measurement_theta_max 23.90
_cell_measurement_theta_min 2.37
_cell_volume 1873.0(4)
_computing_cell_refinement SMART
_computing_data_collection 'SMART (Bruker, 2000)'
_computing_data_reduction 'SAINT (Bruker, 2000)'
_computing_molecular_graphics SHELXTL
_computing_publication_material SHELXTL
_computing_structure_refinement SHELXTL
_computing_structure_solution 'SHELXTL (Bruker, 2000)'
_diffrn_ambient_temperature 298(2)
_diffrn_measured_fraction_theta_full 1.000
_diffrn_measured_fraction_theta_max 1.000
_diffrn_measurement_device_type 'Bruker Smart Aepex CCD area detector'
_diffrn_measurement_method 'phi and omega scans'
_diffrn_radiation_monochromator graphite
_diffrn_radiation_source 'sealed tube'
_diffrn_radiation_type MoK\a
_diffrn_radiation_wavelength 0.71073
_diffrn_reflns_av_R_equivalents 0.0480
_diffrn_reflns_av_sigmaI/netI 0.0586
_diffrn_reflns_limit_h_max 15
_diffrn_reflns_limit_h_min -11
_diffrn_reflns_limit_k_max 14
_diffrn_reflns_limit_k_min -14
_diffrn_reflns_limit_l_max 13
_diffrn_reflns_limit_l_min -17
_diffrn_reflns_number 10048
_diffrn_reflns_theta_full 26.00
_diffrn_reflns_theta_max 26.00
_diffrn_reflns_theta_min 1.73
_exptl_absorpt_coefficient_mu 7.507
_exptl_absorpt_correction_T_max 0.17
_exptl_absorpt_correction_T_min 0.11
_exptl_absorpt_correction_type multi-scan
_exptl_absorpt_process_details 'SADABS, Bruker(2000)'
_exptl_crystal_density_diffrn 1.860
_exptl_crystal_density_method 'not measured'
_exptl_crystal_F_000 1008
_exptl_crystal_size_max 0.32
_exptl_crystal_size_mid 0.26
_exptl_crystal_size_min 0.24
_refine_diff_density_max 1.596
_refine_diff_density_min -1.929
_refine_diff_density_rms 0.145
_refine_ls_extinction_method none
_refine_ls_goodness_of_fit_ref 1.061
_refine_ls_hydrogen_treatment constr
_refine_ls_matrix_type full
_refine_ls_number_parameters 237
_refine_ls_number_reflns 3678
_refine_ls_number_restraints 0
_refine_ls_restrained_S_all 1.061
_refine_ls_R_factor_all 0.0654
_refine_ls_R_factor_gt 0.0458
_refine_ls_shift/su_max 0.000
_refine_ls_shift/su_mean 0.000
_refine_ls_structure_factor_coef Fsqd
_refine_ls_weighting_details 'calc w=1/[\s^2^(Fo^2^)+(0.0557P)^2^] where P=(Fo^2^+2Fc^2^)/3'
_refine_ls_weighting_scheme calc
_refine_ls_wR_factor_gt 0.1050
_refine_ls_wR_factor_ref 0.1087
_reflns_number_gt 2662
_reflns_number_total 3678
_reflns_threshold_expression >2sigma(I)
_cod_data_source_file c2dt32466k.txt
_cod_data_source_block pt
_cod_depositor_comments
;
The following automatic conversions were performed:

'_symmetry_cell_setting' value 'Monoclinic' changed to 'monoclinic'
according to /home/saulius/struct/CIF-dictionaries/cif_core.dic
dictionary named 'cif_core.dic' version 2.4.2 from 2011-04-26.

Automatic conversion script
Id: cif_fix_values 1891 2012-01-12 08:04:46Z andrius 
;
_cod_original_sg_symbol_H-M P2(1)/c
_cod_database_code 7022364

loop_
_symmetry_equiv_pos_as_xyz
'x, y, z'
'-x, y+1/2, -z+1/2'
'-x, -y, -z'
'x, -y-1/2, z-1/2'

loop_
_atom_site_label
_atom_site_type_symbol
_atom_site_fract_x
_atom_site_fract_y
_atom_site_fract_z
_atom_site_U_iso_or_equiv
_atom_site_adp_type
_atom_site_occupancy
_atom_site_symmetry_multiplicity
_atom_site_calc_flag
_atom_site_refinement_flags
C1 C 0.3314(8) 0.8679(8) -0.0332(7) 0.052(2) Uani 1 1 d .
C2 C 0.2206(8) 0.8729(8) -0.0924(8) 0.053(2) Uani 1 1 d .
H2 H 0.1710 0.9024 -0.0626 0.063 Uiso 1 1 calc R
C3 C 0.1747(9) 0.8382(9) -0.1930(9) 0.069(3) Uani 1 1 d .
H3 H 0.0974 0.8473 -0.2304 0.083 Uiso 1 1 calc R
C4 C 0.2450(9) 0.7896(9) -0.2372(9) 0.072(3) Uani 1 1 d .
H4 H 0.2147 0.7592 -0.3036 0.086 Uiso 1 1 calc R
C5 C 0.3604(9) 0.7856(9) -0.1840(9) 0.065(3) Uani 1 1 d .
H5 H 0.4085 0.7586 -0.2164 0.078 Uiso 1 1 calc R
C6 C 0.4045(7) 0.8209(7) -0.0844(6) 0.0466(19) Uani 1 1 d .
C7 C 0.5266(8) 0.8190(7) -0.0196(6) 0.049(2) Uani 1 1 d .
C8 C 0.6118(7) 0.7801(7) -0.0493(7) 0.047(2) Uani 1 1 d .
H8 H 0.5943 0.7506 -0.1155 0.056 Uiso 1 1 calc R
C9 C 0.7255(7) 0.7836(7) 0.0176(7) 0.050(2) Uani 1 1 d .
C10 C 0.7473(9) 0.8330(9) 0.1153(8) 0.064(3) Uani 1 1 d .
H10 H 0.8214 0.8426 0.1616 0.077 Uiso 1 1 calc R
C11 C 0.6541(8) 0.8672(8) 0.1410(7) 0.057(2) Uani 1 1 d .
H11 H 0.6682 0.8936 0.2077 0.068 Uiso 1 1 calc R
C12 C 0.8189(8) 0.7382(8) -0.0115(7) 0.055(2) Uani 1 1 d .
C13 C 0.8074(8) 0.6460(9) -0.0790(8) 0.061(2) Uani 1 1 d .
H13 H 0.7373 0.6089 -0.1070 0.073 Uiso 1 1 calc R
C14 C 0.8979(9) 0.6068(9) -0.1065(9) 0.068(3) Uani 1 1 d .
H14 H 0.8870 0.5471 -0.1545 0.082 Uiso 1 1 calc R
C15 C 1.0021(9) 0.6572(9) -0.0620(8) 0.062(3) Uani 1 1 d .
H15 H 1.0637 0.6292 -0.0769 0.074 Uiso 1 1 calc R
C16 C 1.0166(8) 0.7502(10) 0.0054(8) 0.061(2) Uani 1 1 d .
H16 H 1.0880 0.7849 0.0330 0.073 Uiso 1 1 calc R
C17 C 0.9288(8) 0.7938(9) 0.0333(9) 0.064(3) Uani 1 1 d .
H17 H 0.9404 0.8560 0.0789 0.077 Uiso 1 1 calc R
C18 C 0.1553(7) 1.0373(9) 0.2133(7) 0.055(2) Uani 1 1 d .
H18A H 0.1150 1.0904 0.1590 0.083 Uiso 1 1 calc R
H18B H 0.1618 1.0706 0.2785 0.083 Uiso 1 1 calc R
H18C H 0.1145 0.9648 0.2037 0.083 Uiso 1 1 calc R
C19 C 0.2733(9) 1.0153(9) 0.2112(9) 0.063(3) Uani 1 1 d .
C20 C 0.3680(8) 1.0502(8) 0.2977(8) 0.058(2) Uani 1 1 d .
H20 H 0.3519 1.0935 0.3472 0.070 Uiso 1 1 calc R
C21 C 0.4828(7) 1.0275(7) 0.3179(7) 0.048(2) Uani 1 1 d .
C22 C 0.5741(8) 1.0690(9) 0.4184(8) 0.063(3) Uani 1 1 d .
H22A H 0.6312 1.0096 0.4438 0.095 Uiso 1 1 calc R
H22B H 0.5398 1.0840 0.4685 0.095 Uiso 1 1 calc R
H22C H 0.6084 1.1394 0.4058 0.095 Uiso 1 1 calc R
N1 N 0.5472(6) 0.8643(7) 0.0761(6) 0.0519(18) Uani 1 1 d .
O1 O 0.2739(5) 0.9646(6) 0.1316(5) 0.0570(15) Uani 1 1 d .
O2 O 0.5186(5) 0.9690(6) 0.2583(5) 0.0550(15) Uani 1 1 d .
Pt1 Pt 0.41602(3) 0.91723(3) 0.10903(3) 0.04796(13) Uani 1 1 d .

loop_
_atom_site_aniso_label
_atom_site_aniso_U_11
_atom_site_aniso_U_22
_atom_site_aniso_U_33
_atom_site_aniso_U_23
_atom_site_aniso_U_13
_atom_site_aniso_U_12
C1 0.061(5) 0.053(5) 0.043(5) 0.019(4) 0.020(4) -0.001(4)
C2 0.057(5) 0.053(5) 0.066(6) -0.005(4) 0.044(5) -0.019(4)
C3 0.067(6) 0.066(6) 0.062(7) -0.029(5) 0.010(5) -0.013(5)
C4 0.070(6) 0.061(6) 0.071(8) -0.027(5) 0.009(6) -0.004(5)
C5 0.074(6) 0.062(6) 0.064(7) -0.004(5) 0.032(5) -0.004(5)
C6 0.057(5) 0.046(5) 0.035(4) 0.000(4) 0.015(4) -0.010(4)
C7 0.075(6) 0.047(5) 0.031(4) -0.002(3) 0.026(4) -0.007(4)
C8 0.065(5) 0.046(5) 0.032(4) -0.013(3) 0.020(4) -0.017(4)
C9 0.056(5) 0.050(5) 0.051(5) 0.010(4) 0.026(4) -0.011(4)
C10 0.065(6) 0.063(6) 0.059(6) -0.001(5) 0.014(5) -0.015(5)
C11 0.071(6) 0.058(5) 0.037(5) -0.014(4) 0.014(4) -0.013(5)
C12 0.061(5) 0.058(5) 0.046(5) 0.014(4) 0.021(4) -0.008(4)
C13 0.058(5) 0.068(6) 0.060(6) 0.004(5) 0.025(5) -0.005(5)
C14 0.068(6) 0.067(6) 0.068(7) 0.009(5) 0.023(5) 0.034(5)
C15 0.070(6) 0.064(6) 0.053(6) 0.018(5) 0.024(5) 0.025(5)
C16 0.058(5) 0.069(6) 0.055(6) 0.014(5) 0.019(4) -0.015(5)
C17 0.060(6) 0.054(5) 0.073(7) 0.008(5) 0.017(5) -0.021(4)
C18 0.054(5) 0.064(5) 0.057(6) 0.001(4) 0.030(4) 0.029(4)
C19 0.075(6) 0.063(6) 0.074(7) 0.022(5) 0.055(6) 0.000(5)
C20 0.061(5) 0.057(6) 0.055(6) -0.002(4) 0.021(5) 0.023(4)
C21 0.059(5) 0.043(4) 0.058(5) 0.015(4) 0.039(4) 0.009(4)
C22 0.063(5) 0.063(6) 0.062(6) -0.025(5) 0.021(5) 0.014(5)
N1 0.057(4) 0.065(5) 0.044(4) 0.006(3) 0.031(3) -0.016(4)
O1 0.052(3) 0.071(4) 0.056(4) -0.001(3) 0.029(3) -0.016(3)
O2 0.066(4) 0.058(4) 0.056(4) 0.000(3) 0.040(3) -0.001(3)
Pt1 0.0613(2) 0.04659(19) 0.0504(2) 0.00000(16) 0.03762(16) -0.00609(16)

loop_
_atom_type_symbol
_atom_type_description
_atom_type_scat_dispersion_real
_atom_type_scat_dispersion_imag
_atom_type_scat_source
C C 0.0033 0.0016 'International Tables Vol C Tables 4.2.6.8 and 6.1.1.4'
H H 0.0000 0.0000 'International Tables Vol C Tables 4.2.6.8 and 6.1.1.4'
N N 0.0061 0.0033 'International Tables Vol C Tables 4.2.6.8 and 6.1.1.4'
O O 0.0106 0.0060 'International Tables Vol C Tables 4.2.6.8 and 6.1.1.4'
Pt Pt -1.7033 8.3905 'International Tables Vol C Tables 4.2.6.8 and 6.1.1.4'

loop_
_geom_angle_atom_site_label_1
_geom_angle_atom_site_label_2
_geom_angle_atom_site_label_3
_geom_angle
C2 C1 C6 114.7(9)
C2 C1 Pt1 132.3(8)
C6 C1 Pt1 113.0(6)
C1 C2 C3 125.3(9)
C1 C2 H2 117.3
C3 C2 H2 117.3
C4 C3 C2 118.5(10)
C4 C3 H3 120.8
C2 C3 H3 120.8
C3 C4 C5 120.2(10)
C3 C4 H4 119.9
C5 C4 H4 119.9
C6 C5 C4 120.4(10)
C6 C5 H5 119.8
C4 C5 H5 119.8
C5 C6 C1 120.8(8)
C5 C6 C7 124.9(9)
C1 C6 C7 114.2(8)
C8 C7 N1 122.0(8)
C8 C7 C6 125.7(8)
N1 C7 C6 112.4(8)
C7 C8 C9 121.3(8)
C7 C8 H8 119.3
C9 C8 H8 119.3
C8 C9 C10 116.8(8)
C8 C9 C12 122.4(8)
C10 C9 C12 120.9(8)
C11 C10 C9 118.1(9)
C11 C10 H10 120.9
C9 C10 H10 120.9
N1 C11 C10 123.9(8)
N1 C11 H11 118.0
C10 C11 H11 118.0
C13 C12 C17 118.5(9)
C13 C12 C9 123.9(8)
C17 C12 C9 117.6(9)
C12 C13 C14 122.2(9)
C12 C13 H13 118.9
C14 C13 H13 118.9
C15 C14 C13 119.1(10)
C15 C14 H14 120.5
C13 C14 H14 120.5
C14 C15 C16 120.2(9)
C14 C15 H15 119.9
C16 C15 H15 119.9
C15 C16 C17 122.7(9)
C15 C16 H16 118.7
C17 C16 H16 118.7
C16 C17 C12 117.2(10)
C16 C17 H17 121.4
C12 C17 H17 121.4
C19 C18 H18A 109.5
C19 C18 H18B 109.5
H18A C18 H18B 109.5
C19 C18 H18C 109.5
H18A C18 H18C 109.5
H18B C18 H18C 109.5
O1 C19 C20 127.7(9)
O1 C19 C18 114.3(10)
C20 C19 C18 118.0(9)
C21 C20 C19 128.0(9)
C21 C20 H20 116.0
C19 C20 H20 116.0
O2 C21 C20 123.6(9)
O2 C21 C22 115.7(7)
C20 C21 C22 120.6(8)
C21 C22 H22A 109.5
C21 C22 H22B 109.5
H22A C22 H22B 109.5
C21 C22 H22C 109.5
H22A C22 H22C 109.5
H22B C22 H22C 109.5
C11 N1 C7 117.7(8)
C11 N1 Pt1 124.6(6)
C7 N1 Pt1 117.7(6)
C19 O1 Pt1 123.7(7)
C21 O2 Pt1 124.0(6)
C1 Pt1 N1 82.7(4)
C1 Pt1 O1 92.6(3)
N1 Pt1 O1 175.2(3)
C1 Pt1 O2 175.3(3)
N1 Pt1 O2 92.8(3)
O1 Pt1 O2 92.0(2)

loop_
_geom_bond_atom_site_label_1
_geom_bond_atom_site_label_2
_geom_bond_distance
C1 C2 1.342(13)
C1 C6 1.456(13)
C1 Pt1 1.963(10)
C2 C3 1.367(14)
C2 H2 0.9300
C3 C4 1.367(15)
C3 H3 0.9300
C4 C5 1.374(14)
C4 H4 0.9300
C5 C6 1.356(14)
C5 H5 0.9300
C6 C7 1.476(12)
C7 C8 1.358(12)
C7 N1 1.365(11)
C8 C9 1.400(12)
C8 H8 0.9300
C9 C10 1.405(14)
C9 C12 1.470(13)
C10 C11 1.401(14)
C10 H10 0.9300
C11 N1 1.324(12)
C11 H11 0.9300
C12 C13 1.386(14)
C12 C17 1.445(12)
C13 C14 1.402(13)
C13 H13 0.9300
C14 C15 1.361(15)
C14 H14 0.9300
C15 C16 1.387(15)
C15 H15 0.9300
C16 C17 1.391(15)
C16 H16 0.9300
C17 H17 0.9300
C18 C19 1.519(12)
C18 H18A 0.9600
C18 H18B 0.9600
C18 H18C 0.9600
C19 O1 1.254(13)
C19 C20 1.413(14)
C20 C21 1.395(12)
C20 H20 0.9300
C21 O2 1.269(10)
C21 C22 1.531(13)
C22 H22A 0.9600
C22 H22B 0.9600
C22 H22C 0.9600
N1 Pt1 1.965(7)
O1 Pt1 2.001(6)
O2 Pt1 2.098(7)
